data_7036795
loop_
_publ_author_name
'F\"org, Katharina'
'H\"oppe, Henning A'

_publ_section_title
;
 Synthesis, crystal structure, optical and thermal properties of
 lanthanide hydrogen-polyphosphates Ln[H(PO3)4] (Ln = Tb, Dy, Ho).
;
_journal_issue 44
_journal_name_full 'Dalton transactions (Cambridge, England : 2003)'
_journal_page_first 19163
_journal_page_last 19174
_journal_paper_doi 10.1039/c5dt02648b
_journal_volume 44
_journal_year 2015
_chemical_formula_moiety 'H O12 P4 Tb'
_chemical_formula_structural Tb[H(PO3)4]
_chemical_formula_sum 'H O12 P4 Tb'
_chemical_formula_weight 475.81
_chemical_name_systematic
; 
Terbium Hydrogen-polyphosphate
;
_space_group_IT_number 14
_symmetry_cell_setting monoclinic
_symmetry_space_group_name_Hall '-P 2ybc'
_symmetry_space_group_name_H-M 'P 1 21/c 1'
_atom_sites_solution_hydrogens geom
_atom_sites_solution_primary direct
_atom_sites_solution_secondary difmap
_audit_creation_method SHELXL-97
_cell_angle_alpha 90.00
_cell_angle_beta 101.1999(13)
_cell_angle_gamma 90.00
_cell_formula_units_Z 4
_cell_length_a 13.6824(4)
_cell_length_b 7.1042(2)
_cell_length_c 9.6579(3)
_cell_measurement_temperature 293(2)
_cell_measurement_theta_max 25.00
_cell_measurement_theta_min 3.04
_cell_volume 920.89(5)
_computing_structure_refinement 'SHELXL-97 (Sheldrick, 2008)'
_computing_structure_solution 'SHELXS-97 (Sheldrick, 2008)'
_diffrn_ambient_temperature 293(2)
_diffrn_measured_fraction_theta_full 0.999
_diffrn_measured_fraction_theta_max 0.999
_diffrn_measurement_device_type 'Bruker D8 Venture'
_diffrn_radiation_monochromator graphite
_diffrn_radiation_source 'fine-focus sealed tube'
_diffrn_radiation_type MoK\a
_diffrn_radiation_wavelength 0.71073
_diffrn_reflns_av_R_equivalents 0.0000
_diffrn_reflns_av_sigmaI/netI 0.0230
_diffrn_reflns_limit_h_max 16
_diffrn_reflns_limit_h_min 0
_diffrn_reflns_limit_k_max 0
_diffrn_reflns_limit_k_min -8
_diffrn_reflns_limit_l_max 11
_diffrn_reflns_limit_l_min -11
_diffrn_reflns_number 3112
_diffrn_reflns_theta_full 25.00
_diffrn_reflns_theta_max 25.00
_diffrn_reflns_theta_min 3.04
_exptl_absorpt_coefficient_mu 8.440
_exptl_absorpt_correction_T_max 0.7457
_exptl_absorpt_correction_T_min 0.6359
_exptl_absorpt_correction_type multi-scan
_exptl_crystal_colour colorless
_exptl_crystal_density_diffrn 3.432
_exptl_crystal_density_method 'not measured'
_exptl_crystal_description plate
_exptl_crystal_F_000 888
_exptl_crystal_size_max 0.047
_exptl_crystal_size_mid 0.019
_exptl_crystal_size_min 0.018
_refine_diff_density_max 0.717
_refine_diff_density_min -0.503
_refine_diff_density_rms 0.144
_refine_ls_extinction_method none
_refine_ls_goodness_of_fit_ref 1.126
_refine_ls_hydrogen_treatment mixed
_refine_ls_matrix_type full
_refine_ls_number_parameters 159
_refine_ls_number_reflns 3111
_refine_ls_number_restraints 1
_refine_ls_restrained_S_all 1.126
_refine_ls_R_factor_all 0.0277
_refine_ls_R_factor_gt 0.0221
_refine_ls_shift/su_max 0.000
_refine_ls_shift/su_mean 0.000
_refine_ls_structure_factor_coef Fsqd
_refine_ls_weighting_details 'calc w=1/[\s^2^(Fo^2^)+(0.0392P)^2^+0.0000P] where P=(Fo^2^+2Fc^2^)/3'
_refine_ls_weighting_scheme calc
_refine_ls_wR_factor_gt 0.0611
_refine_ls_wR_factor_ref 0.0623
_reflns_number_gt 2790
_reflns_number_total 3111
_reflns_threshold_expression >2sigma(I)
_cod_data_source_file c5dt02648b2.cif
_cod_data_source_block tb-hpo
_cod_depositor_comments
;
The following automatic conversions were performed:

'_exptl_absorpt_correction_type' value 'Multi-scan' changed to
'multi-scan' according to
/usr/data/users/saulius/crontab/automatic-downloads/rss-feeds/RSC/lib/dictionaries/cif_core.dic
dictionary named 'cif_core.dic' version 2.4.2 from 2011-04-26.

Automatic conversion script
Id: cif_fix_values 3271 2015-04-21 07:52:19Z andrius 

 Adding full bibliography for 7036795--7036796.cif.
;
_cod_original_sg_symbol_H-M P2(1)/c
_cod_database_code 7036795

loop_
_symmetry_equiv_pos_as_xyz
'x, y, z'
'-x, y+1/2, -z+1/2'
'-x, -y, -z'
'x, -y-1/2, z-1/2'

loop_
_atom_site_label
_atom_site_type_symbol
_atom_site_fract_x
_atom_site_fract_y
_atom_site_fract_z
_atom_site_U_iso_or_equiv
_atom_site_adp_type
_atom_site_occupancy
_atom_site_symmetry_multiplicity
_atom_site_calc_flag
_atom_site_refinement_flags
Tb1 Tb 0.729401(15) 0.05792(3) 0.05897(2) 0.00704(9) Uani 1 1 d .
P1 P 0.90133(8) -0.32485(16) 0.12591(13) 0.0083(3) Uani 1 1 d .
P2 P 0.90026(9) 0.15142(17) -0.18737(12) 0.0080(3) Uani 1 1 d .
P3 P 0.61157(9) -0.20990(17) 0.29579(12) 0.0077(2) Uani 1 1 d .
P4 P 0.59385(9) 0.40127(16) 0.20937(12) 0.0078(3) Uani 1 1 d .
OBR1 O 0.9446(3) -0.4771(5) 0.2377(3) 0.0135(7) Uani 1 1 d .
OBR2 O 0.9990(2) -0.2305(4) 0.0948(3) 0.0114(7) Uani 1 1 d .
OBR3 O 0.5802(2) -0.3766(4) 0.1876(3) 0.0117(7) Uani 1 1 d .
OBR4 O 0.5152(2) -0.1724(4) 0.3594(3) 0.0098(7) Uani 1 1 d .
OT1 O 0.8343(3) -0.1896(5) 0.1741(3) 0.0145(8) Uani 1 1 d .
OT2 O 0.8414(3) 0.0764(5) -0.0888(3) 0.0174(8) Uani 1 1 d .
OT3 O 0.8587(3) 0.2914(5) -0.2952(3) 0.0156(8) Uani 1 1 d .
OT4 O 0.6343(3) -0.0457(4) 0.2130(3) 0.0132(7) Uani 1 1 d .
OT5 O 0.6902(3) -0.2722(4) 0.4168(3) 0.0123(7) Uani 1 1 d .
OT6 O 0.6158(2) 0.3586(5) 0.3627(3) 0.0115(7) Uani 1 1 d .
OT7 O 0.6615(2) 0.3364(4) 0.1191(3) 0.0114(7) Uani 1 1 d .
OH1 O 0.8569(3) -0.4300(5) -0.0105(4) 0.0158(8) Uani 1 1 d D
H1 H 0.804(3) -0.350(8) -0.048(5) 0.050 Uiso 1 1 d D

loop_
_atom_site_aniso_label
_atom_site_aniso_U_11
_atom_site_aniso_U_22
_atom_site_aniso_U_33
_atom_site_aniso_U_23
_atom_site_aniso_U_13
_atom_site_aniso_U_12
Tb1 0.00640(13) 0.00779(13) 0.00678(13) -0.00024(9) 0.00093(10) 0.00006(9)
P1 0.0056(6) 0.0087(6) 0.0100(6) 0.0002(5) -0.0001(5) -0.0004(5)
P2 0.0051(6) 0.0086(6) 0.0104(6) 0.0007(5) 0.0017(5) 0.0010(5)
P3 0.0068(6) 0.0074(6) 0.0082(5) 0.0005(5) -0.0005(5) -0.0001(5)
P4 0.0070(6) 0.0062(6) 0.0094(6) -0.0008(5) -0.0001(5) -0.0002(5)
OBR1 0.0099(18) 0.0108(17) 0.0184(19) 0.0068(14) -0.0009(14) 0.0002(15)
OBR2 0.0129(19) 0.0104(17) 0.0091(14) 0.0030(14) -0.0025(13) -0.0011(14)
OBR3 0.0195(19) 0.0051(16) 0.0087(16) -0.0010(13) -0.0021(14) 0.0024(15)
OBR4 0.0076(17) 0.0136(19) 0.0084(16) 0.0024(13) 0.0021(13) 0.0023(14)
OT1 0.020(2) 0.0089(18) 0.0137(17) 0.0017(14) 0.0021(15) 0.0029(16)
OT2 0.0116(18) 0.027(2) 0.0156(17) -0.0013(16) 0.0066(15) -0.0042(15)
OT3 0.0087(19) 0.0172(18) 0.0182(17) 0.0070(16) -0.0042(14) 0.0015(16)
OT4 0.0148(19) 0.0093(18) 0.0171(18) 0.0040(14) 0.0068(15) 0.0012(14)
OT5 0.0082(19) 0.0111(18) 0.0155(15) 0.0013(14) -0.0032(13) 0.0025(13)
OT6 0.0127(18) 0.0126(17) 0.0075(16) 0.0000(14) -0.0025(14) -0.0054(15)
OT7 0.0073(17) 0.0113(18) 0.0168(18) -0.0026(14) 0.0054(14) -0.0006(14)
OH1 0.012(2) 0.0154(19) 0.0176(18) -0.0077(15) -0.0019(15) -0.0002(14)

loop_
_atom_type_symbol
_atom_type_description
_atom_type_scat_dispersion_real
_atom_type_scat_dispersion_imag
_atom_type_scat_source
O O 0.0106 0.0060 'International Tables Vol C Tables 4.2.6.8 and 6.1.1.4'
P P 0.1023 0.0942 'International Tables Vol C Tables 4.2.6.8 and 6.1.1.4'
Tb Tb -0.1723 4.1537 'International Tables Vol C Tables 4.2.6.8 and 6.1.1.4'
H H 0.0000 0.0000 'International Tables Vol C Tables 4.2.6.8 and 6.1.1.4'

loop_
_geom_angle_atom_site_label_1
_geom_angle_atom_site_label_2
_geom_angle_atom_site_label_3
_geom_angle
_geom_angle_site_symmetry_1
_geom_angle_site_symmetry_3
OT4 Tb1 OT6 104.06(11) . 4_565
OT4 Tb1 OT2 163.75(12) . .
OT6 Tb1 OT2 84.12(11) 4_565 .
OT4 Tb1 OT3 102.67(12) . 4_566
OT6 Tb1 OT3 134.89(12) 4_565 4_566
OT2 Tb1 OT3 80.04(12) . 4_566
OT4 Tb1 OT7 78.71(11) . .
OT6 Tb1 OT7 75.15(11) 4_565 .
OT2 Tb1 OT7 117.27(11) . .
OT3 Tb1 OT7 75.31(11) 4_566 .
OT4 Tb1 OT1 80.04(11) . .
OT6 Tb1 OT1 145.45(11) 4_565 .
OT2 Tb1 OT1 85.32(11) . .
OT3 Tb1 OT1 74.79(11) 4_566 .
OT7 Tb1 OT1 138.15(11) . .
OT4 Tb1 OT5 90.43(11) . 4
OT6 Tb1 OT5 73.19(11) 4_565 4
OT2 Tb1 OT5 78.37(12) . 4
OT3 Tb1 OT5 141.89(12) 4_566 4
OT7 Tb1 OT5 142.76(11) . 4
OT1 Tb1 OT5 72.49(11) . 4
OT1 P1 OH1 115.1(2) . .
OT1 P1 OBR1 114.28(19) . .
OH1 P1 OBR1 106.86(19) . .
OT1 P1 OBR2 112.82(19) . .
OH1 P1 OBR2 104.64(18) . .
OBR1 P1 OBR2 101.82(18) . .
OT2 P2 OT3 121.4(2) . .
OT2 P2 OBR2 106.84(18) . 3_755
OT3 P2 OBR2 109.39(18) . 3_755
OT2 P2 OBR1 108.4(2) . 4
OT3 P2 OBR1 109.20(19) . 4
OBR2 P2 OBR1 99.38(17) 3_755 4
OT4 P3 OT5 117.4(2) . .
OT4 P3 OBR4 110.81(19) . .
OT5 P3 OBR4 105.91(18) . .
OT4 P3 OBR3 106.95(18) . .
OT5 P3 OBR3 110.90(19) . .
OBR4 P3 OBR3 104.05(18) . .
OT7 P4 OT6 120.07(19) . .
OT7 P4 OBR3 107.69(18) . 1_565
OT6 P4 OBR3 109.21(17) . 1_565
OT7 P4 OBR4 107.26(17) . 2_655
OT6 P4 OBR4 109.83(17) . 2_655
OBR3 P4 OBR4 101.08(17) 1_565 2_655
P1 OBR1 P2 135.9(2) . 4_556
P1 OBR2 P2 135.81(19) . 3_755
P3 OBR3 P4 130.0(2) . 1_545
P3 OBR4 P4 132.5(2) . 2_645
P1 OT1 Tb1 133.44(18) . .
P2 OT2 Tb1 161.1(2) . .
P2 OT3 Tb1 153.3(2) . 4_565
P3 OT4 Tb1 144.4(2) . .
P3 OT5 Tb1 136.8(2) . 4_556
P4 OT6 Tb1 138.45(19) . 4_566
P4 OT7 Tb1 138.75(19) . .
P1 OH1 H1 101(4) . .

loop_
_geom_bond_atom_site_label_1
_geom_bond_atom_site_label_2
_geom_bond_distance
_geom_bond_site_symmetry_2
Tb1 OT4 2.280(3) .
Tb1 OT6 2.284(3) 4_565
Tb1 OT2 2.292(3) .
Tb1 OT3 2.300(3) 4_566
Tb1 OT7 2.307(3) .
Tb1 OT1 2.402(3) .
Tb1 OT5 2.451(3) 4
P1 OT1 1.465(3) .
P1 OH1 1.533(3) .
P1 OBR1 1.561(3) .
P1 OBR2 1.575(3) .
P2 OT2 1.462(3) .
P2 OT3 1.472(3) .
P2 OBR2 1.593(3) 3_755
P2 OBR1 1.611(3) 4
P3 OT4 1.481(3) .
P3 OT5 1.494(3) .
P3 OBR4 1.581(3) .
P3 OBR3 1.583(3) .
P4 OT7 1.464(3) .
P4 OT6 1.484(3) .
P4 OBR3 1.598(3) 1_565
P4 OBR4 1.599(3) 2_655
OBR1 P2 1.611(3) 4_556
OBR2 P2 1.593(3) 3_755
OBR3 P4 1.598(3) 1_545
OBR4 P4 1.599(3) 2_645
OT3 Tb1 2.300(3) 4_565
OT5 Tb1 2.451(3) 4_556
OT6 Tb1 2.284(3) 4_566
OH1 H1 0.934(10) .
